data_2211434
loop_
_publ_author_name
'Dong-Chuan Wang'
'Xiao-Jun Peng'
'Ai-Jun Cui'
'Cheng He'
'Jiang-Li Fan'

_publ_section_title 4,4-Difluoro-3-[(4-methoxyphenyl)styryl]-1,5,7,8-tetramethyl-4-bora-3a,4a-diaza-<i>s</i>-indacene
_journal_coeditor_code HB2208
_journal_issue 12
_journal_name_full 'Acta Crystallographica Section E'
_journal_page_first o5789
_journal_page_last o5790
_journal_paper_doi 10.1107/S1600536806049336
_journal_volume 62
_journal_year 2006
_chemical_formula_iupac 'C22 H23 B F2 N2 O'
_chemical_formula_moiety 'C22 H23 B F2 N2 O'
_chemical_formula_sum 'C22 H23 B F2 N2 O'
_chemical_formula_weight 380.23
_chemical_melting_point 192.0(10)
_chemical_name_systematic
;
4,4-Difluoro-3-[(4-methoxyphenyl)styryl]-1,5,7,8-tetramethyl-4-bora-3a,4a-
diaza-s-indacene
;
_space_group_IT_number 2
_symmetry_cell_setting triclinic
_symmetry_space_group_name_Hall '-P 1'
_symmetry_space_group_name_H-M 'P -1'
_atom_sites_solution_hydrogens geom
_atom_sites_solution_primary direct
_atom_sites_solution_secondary difmap
_cell_angle_alpha 64.5650(10)
_cell_angle_beta 73.311(2)
_cell_angle_gamma 68.0070(10)
_cell_formula_units_Z 2
_cell_length_a 8.6442(2)
_cell_length_b 11.0246(3)
_cell_length_c 12.0034(3)
_cell_measurement_reflns_used 3314
_cell_measurement_temperature 298(2)
_cell_measurement_theta_max 32.08
_cell_measurement_theta_min 2.29
_cell_volume 946.90(4)
_computing_cell_refinement 'SAINT (Bruker, 1997)'
_computing_data_collection 'SMART (Bruker, 1997)'
_computing_data_reduction SAINT
_computing_molecular_graphics 'SHELXTL (Bruker, 1997)'
_computing_publication_material SHELXTL
_computing_structure_refinement 'SHELXL97 (Sheldrick, 1997)'
_computing_structure_solution 'SHELXS97 (Sheldrick, 1997)'
_diffrn_ambient_temperature 298(2)
_diffrn_detector_area_resol_mean 9.81
_diffrn_measured_fraction_theta_full 0.992
_diffrn_measured_fraction_theta_max 0.992
_diffrn_measurement_device_type 'Bruker SMART APEX-II CCD'
_diffrn_measurement_method '\f and \w'
_diffrn_radiation_monochromator graphite
_diffrn_radiation_source 'fine-focus sealed tube'
_diffrn_radiation_type MoK\a
_diffrn_radiation_wavelength 0.71073
_diffrn_reflns_av_R_equivalents 0.0209
_diffrn_reflns_av_sigmaI/netI 0.0188
_diffrn_reflns_limit_h_max 10
_diffrn_reflns_limit_h_min -10
_diffrn_reflns_limit_k_max 13
_diffrn_reflns_limit_k_min -13
_diffrn_reflns_limit_l_max 14
_diffrn_reflns_limit_l_min -14
_diffrn_reflns_number 11471
_diffrn_reflns_theta_full 25.00
_diffrn_reflns_theta_max 25.00
_diffrn_reflns_theta_min 1.90
_diffrn_standards_decay_% 0
_diffrn_standards_interval_count 0
_diffrn_standards_interval_time 0
_diffrn_standards_number 0
_exptl_absorpt_coefficient_mu 0.095
_exptl_absorpt_correction_type none
_exptl_absorpt_process_details none
_exptl_crystal_colour dark-blue
_exptl_crystal_density_diffrn 1.334
_exptl_crystal_density_method 'not measured'
_exptl_crystal_description cube
_exptl_crystal_F_000 400
_exptl_crystal_size_max 0.60
_exptl_crystal_size_mid 0.60
_exptl_crystal_size_min 0.60
_refine_diff_density_max 0.383
_refine_diff_density_min -0.295
_refine_ls_extinction_coef 0
_refine_ls_extinction_expression Fc^*^=kFc[1+0.001xFc^2^\l^3^/sin(2\q)]^-1/4^
_refine_ls_extinction_method none
_refine_ls_goodness_of_fit_ref 1.066
_refine_ls_hydrogen_treatment constr
_refine_ls_matrix_type full
_refine_ls_number_parameters 253
_refine_ls_number_reflns 3314
_refine_ls_number_restraints 0
_refine_ls_restrained_S_all 1.066
_refine_ls_R_factor_all 0.0495
_refine_ls_R_factor_gt 0.0443
_refine_ls_shift/su_max 0.000
_refine_ls_shift/su_mean 0.000
_refine_ls_structure_factor_coef Fsqd
_refine_ls_weighting_details 'calc w=1/[\s^2^(Fo^2^)+(0.0798P)^2^+0.1878P] where P=(Fo^2^+2Fc^2^)/3'
_refine_ls_weighting_scheme calc
_refine_ls_wR_factor_gt 0.1267
_refine_ls_wR_factor_ref 0.1315
_reflns_number_gt 2915
_reflns_number_total 3314
_reflns_threshold_expression I>2\s(I)
_cod_data_source_file hb2208.cif
_cod_data_source_block I
_cod_database_code 2211434
_cod_database_fobs_code 2211434

loop_
_symmetry_equiv_pos_as_xyz
'x, y, z'
'-x, -y, -z'

loop_
_atom_site_type_symbol
_atom_site_label
_atom_site_fract_x
_atom_site_fract_y
_atom_site_fract_z
_atom_site_U_iso_or_equiv
_atom_site_adp_type
_atom_site_calc_flag
_atom_site_refinement_flags
_atom_site_occupancy
N N2 0.36476(16) 0.67075(14) 0.19591(12) 0.0413(3) Uani d . 1
F F2 0.10390(11) 0.65366(11) 0.17985(10) 0.0558(3) Uani d . 1
F F1 0.17586(13) 0.56574(11) 0.37107(9) 0.0559(3) Uani d . 1
N N1 0.33360(15) 0.44167(14) 0.23143(12) 0.0400(3) Uani d . 1
C C22 0.53238(19) 0.62762(18) 0.14186(14) 0.0416(4) Uani d . 1
C C21 0.50183(19) 0.40301(17) 0.17676(14) 0.0407(4) Uani d . 1
C C20 0.2675(2) 0.33585(17) 0.26462(15) 0.0422(4) Uani d . 1
C C19 0.59970(19) 0.49473(17) 0.13254(14) 0.0421(4) Uani d . 1
C C18 -0.4596(2) 0.19315(17) 0.52047(15) 0.0445(4) Uani d . 1
C C17 -0.1409(2) 0.22971(16) 0.40255(14) 0.0412(4) Uani d . 1
C C16 0.5384(2) 0.26409(18) 0.17899(15) 0.0449(4) Uani d . 1
C C15 0.6018(2) 0.73986(19) 0.10410(15) 0.0480(4) Uani d . 1
C C14 -0.1788(2) 0.10801(17) 0.42635(16) 0.0463(4) Uani d . 1
H H14A -0.0959 0.0372 0.4020 0.056 Uiso calc R 1
C C13 0.0945(2) 0.34170(17) 0.32130(15) 0.0454(4) Uani d . 1
H H13A 0.0266 0.4196 0.3420 0.054 Uiso calc R 1
C C12 -0.3342(2) 0.08877(18) 0.48446(17) 0.0484(4) Uani d . 1
H H12A -0.3550 0.0058 0.4995 0.058 Uiso calc R 1
O O -0.60802(16) 0.16346(14) 0.57983(14) 0.0629(4) Uani d . 1
C C11 0.3309(2) 0.80130(18) 0.19290(16) 0.0473(4) Uani d . 1
C C10 0.0283(2) 0.24025(17) 0.34520(15) 0.0446(4) Uani d . 1
H H10A 0.1009 0.1653 0.3218 0.053 Uiso calc R 1
C C9 0.4754(2) 0.8453(2) 0.13713(17) 0.0536(4) Uani d . 1
H H9A 0.4850 0.9318 0.1243 0.064 Uiso calc R 1
B B 0.2385(2) 0.58434(19) 0.24703(17) 0.0403(4) Uani d . 1
C C8 0.3939(2) 0.22544(18) 0.23256(16) 0.0472(4) Uani d . 1
H H8A 0.3809 0.1400 0.2458 0.057 Uiso calc R 1
C C7 -0.4275(2) 0.31659(18) 0.49603(18) 0.0526(4) Uani d . 1
H H7A -0.5117 0.3878 0.5190 0.063 Uiso calc R 1
C C6 -0.2705(2) 0.33435(18) 0.43756(18) 0.0504(4) Uani d . 1
H H6A -0.2508 0.4182 0.4211 0.060 Uiso calc R 1
C C5 0.7799(2) 0.4522(2) 0.07340(18) 0.0574(5) Uani d . 1
H H5A 0.8079 0.3592 0.0735 0.086 Uiso calc R 1
H H5B 0.8527 0.4533 0.1198 0.086 Uiso calc R 1
H H5C 0.7942 0.5167 -0.0109 0.086 Uiso calc R 1
C C4 0.7756(2) 0.7516(2) 0.0404(2) 0.0656(5) Uani d . 1
H H4A 0.7824 0.8416 0.0277 0.098 Uiso calc R 1
H H4B 0.7978 0.7416 -0.0388 0.098 Uiso calc R 1
H H4C 0.8575 0.6789 0.0915 0.098 Uiso calc R 1
C C3 0.1633(3) 0.8809(2) 0.2414(2) 0.0632(5) Uani d . 1
H H3A 0.0875 0.8242 0.2747 0.095 Uiso calc R 1
H H3B 0.1189 0.9653 0.1748 0.095 Uiso calc R 1
H H3C 0.1753 0.9047 0.3060 0.095 Uiso calc R 1
C C2 -0.7436(2) 0.2661(2) 0.6177(2) 0.0607(5) Uani d . 1
H H2A -0.8390 0.2303 0.6582 0.091 Uiso calc R 1
H H2B -0.7735 0.3492 0.5458 0.091 Uiso calc R 1
H H2C -0.7103 0.2884 0.6746 0.091 Uiso calc R 1
C C1 0.6989(2) 0.1702(2) 0.13461(19) 0.0601(5) Uani d . 1
H H1A 0.6812 0.0832 0.1496 0.090 Uiso calc R 1
H H1B 0.7863 0.1521 0.1790 0.090 Uiso calc R 1
H H1C 0.7318 0.2153 0.0468 0.090 Uiso calc R 1

loop_
_atom_site_aniso_label
_atom_site_aniso_U_11
_atom_site_aniso_U_22
_atom_site_aniso_U_33
_atom_site_aniso_U_12
_atom_site_aniso_U_13
_atom_site_aniso_U_23
N2 0.0339(7) 0.0473(7) 0.0418(7) -0.0128(6) -0.0013(5) -0.0173(6)
F2 0.0353(5) 0.0575(6) 0.0745(7) -0.0075(4) -0.0140(5) -0.0252(5)
F1 0.0605(6) 0.0617(6) 0.0476(6) -0.0276(5) 0.0139(5) -0.0273(5)
N1 0.0312(7) 0.0473(7) 0.0416(7) -0.0120(5) -0.0014(5) -0.0183(6)
C22 0.0305(7) 0.0559(9) 0.0379(8) -0.0144(7) -0.0027(6) -0.0164(7)
C21 0.0310(7) 0.0517(9) 0.0368(8) -0.0082(6) -0.0033(6) -0.0179(6)
C20 0.0389(8) 0.0470(9) 0.0420(8) -0.0138(7) -0.0045(6) -0.0172(7)
C19 0.0319(8) 0.0565(9) 0.0352(8) -0.0116(7) -0.0034(6) -0.0163(7)
C18 0.0400(9) 0.0470(9) 0.0503(9) -0.0179(7) -0.0023(7) -0.0194(7)
C17 0.0403(8) 0.0436(8) 0.0423(8) -0.0141(7) -0.0048(6) -0.0173(6)
C16 0.0405(9) 0.0510(9) 0.0392(8) -0.0067(7) -0.0047(6) -0.0192(7)
C15 0.0403(9) 0.0634(10) 0.0430(9) -0.0233(8) -0.0045(7) -0.0157(8)
C14 0.0413(9) 0.0454(9) 0.0575(10) -0.0110(7) -0.0037(7) -0.0271(8)
C13 0.0390(8) 0.0471(9) 0.0512(9) -0.0137(7) -0.0017(7) -0.0209(7)
C12 0.0459(9) 0.0435(9) 0.0642(10) -0.0189(7) -0.0048(8) -0.0241(8)
O 0.0441(7) 0.0599(8) 0.0889(10) -0.0259(6) 0.0116(6) -0.0354(7)
C11 0.0445(9) 0.0489(9) 0.0492(9) -0.0164(7) -0.0027(7) -0.0187(7)
C10 0.0405(8) 0.0470(9) 0.0483(9) -0.0130(7) -0.0027(7) -0.0214(7)
C9 0.0552(11) 0.0540(10) 0.0571(10) -0.0261(8) -0.0033(8) -0.0197(8)
B 0.0305(8) 0.0467(10) 0.0438(9) -0.0113(7) -0.0003(7) -0.0198(7)
C8 0.0472(9) 0.0457(9) 0.0498(9) -0.0136(7) -0.0043(7) -0.0203(7)
C7 0.0424(9) 0.0456(9) 0.0721(12) -0.0138(7) 0.0050(8) -0.0312(8)
C6 0.0471(9) 0.0411(8) 0.0672(11) -0.0196(7) 0.0026(8) -0.0247(8)
C5 0.0363(9) 0.0695(12) 0.0624(11) -0.0153(8) 0.0063(8) -0.0290(9)
C4 0.0481(11) 0.0841(14) 0.0702(13) -0.0359(10) 0.0008(9) -0.0251(11)
C3 0.0569(11) 0.0519(10) 0.0771(13) -0.0163(9) 0.0060(9) -0.0296(9)
C2 0.0424(10) 0.0654(11) 0.0683(12) -0.0171(8) 0.0054(8) -0.0261(9)
C1 0.0500(11) 0.0595(11) 0.0622(11) -0.0041(8) 0.0015(8) -0.0305(9)

loop_
_atom_type_symbol
_atom_type_description
_atom_type_scat_dispersion_real
_atom_type_scat_dispersion_imag
_atom_type_scat_source
C C 0.0033 0.0016 'International Tables Vol C Tables 4.2.6.8 and 6.1.1.4'
H H 0.0000 0.0000 'International Tables Vol C Tables 4.2.6.8 and 6.1.1.4'
B B 0.0013 0.0007 'International Tables Vol C Tables 4.2.6.8 and 6.1.1.4'
N N 0.0061 0.0033 'International Tables Vol C Tables 4.2.6.8 and 6.1.1.4'
O O 0.0106 0.0060 'International Tables Vol C Tables 4.2.6.8 and 6.1.1.4'
F F 0.0171 0.0103 'International Tables Vol C Tables 4.2.6.8 and 6.1.1.4'

loop_
_geom_angle_atom_site_label_1
_geom_angle_atom_site_label_2
_geom_angle_atom_site_label_3
_geom_angle
C11 N2 C22 108.83(13)
C11 N2 B 125.63(14)
C22 N2 B 125.52(13)
C20 N1 C21 108.88(13)
C20 N1 B 125.84(13)
C21 N1 B 125.25(13)
N2 C22 C19 120.36(14)
N2 C22 C15 107.21(14)
C19 C22 C15 132.43(15)
C19 C21 N1 120.69(15)
C19 C21 C16 132.22(15)
N1 C21 C16 107.09(14)
N1 C20 C8 108.32(14)
N1 C20 C13 123.63(14)
C8 C20 C13 128.04(15)
C21 C19 C22 120.95(14)
C21 C19 C5 120.12(15)
C22 C19 C5 118.93(15)
O C18 C7 124.93(15)
O C18 C12 115.60(14)
C7 C18 C12 119.47(15)
C14 C17 C6 116.73(14)
C14 C17 C10 119.19(14)
C6 C17 C10 124.07(14)
C8 C16 C21 106.72(14)
C8 C16 C1 122.95(16)
C21 C16 C1 130.33(16)
C9 C15 C22 106.41(14)
C9 C15 C4 123.50(17)
C22 C15 C4 130.09(17)
C12 C14 C17 122.31(15)
C12 C14 H14A 118.8
C17 C14 H14A 118.8
C10 C13 C20 122.69(15)
C10 C13 H13A 118.7
C20 C13 H13A 118.7
C14 C12 C18 119.78(15)
C14 C12 H12A 120.1
C18 C12 H12A 120.1
C18 O C2 118.96(14)
N2 C11 C9 108.68(15)
N2 C11 C3 123.49(15)
C9 C11 C3 127.83(16)
C13 C10 C17 129.31(15)
C13 C10 H10A 115.3
C17 C10 H10A 115.3
C15 C9 C11 108.87(16)
C15 C9 H9A 125.6
C11 C9 H9A 125.6
F1 B F2 108.36(13)
F1 B N2 110.70(13)
F2 B N2 109.93(13)
F1 B N1 110.72(13)
F2 B N1 109.94(13)
N2 B N1 107.20(12)
C16 C8 C20 108.98(15)
C16 C8 H8A 125.5
C20 C8 H8A 125.5
C6 C7 C18 120.07(16)
C6 C7 H7A 120.0
C18 C7 H7A 120.0
C7 C6 C17 121.61(15)
C7 C6 H6A 119.2
C17 C6 H6A 119.2
C19 C5 H5A 109.5
C19 C5 H5B 109.5
H5A C5 H5B 109.5
C19 C5 H5C 109.5
H5A C5 H5C 109.5
H5B C5 H5C 109.5
C15 C4 H4A 109.5
C15 C4 H4B 109.5
H4A C4 H4B 109.5
C15 C4 H4C 109.5
H4A C4 H4C 109.5
H4B C4 H4C 109.5
C11 C3 H3A 109.5
C11 C3 H3B 109.5
H3A C3 H3B 109.5
C11 C3 H3C 109.5
H3A C3 H3C 109.5
H3B C3 H3C 109.5
O C2 H2A 109.5
O C2 H2B 109.5
H2A C2 H2B 109.5
O C2 H2C 109.5
H2A C2 H2C 109.5
H2B C2 H2C 109.5
C16 C1 H1A 109.5
C16 C1 H1B 109.5
H1A C1 H1B 109.5
C16 C1 H1C 109.5
H1A C1 H1C 109.5
H1B C1 H1C 109.5

loop_
_geom_bond_atom_site_label_1
_geom_bond_atom_site_label_2
_geom_bond_distance
_geom_bond_publ_flag
N2 C11 1.343(2) n
N2 C22 1.398(2) n
N2 B 1.538(2) n
F2 B 1.390(2) n
F1 B 1.382(2) n
N1 C20 1.348(2) n
N1 C21 1.3982(19) n
N1 B 1.543(2) n
C22 C19 1.401(2) ?
C22 C15 1.420(2) ?
C21 C19 1.393(2) ?
C21 C16 1.433(2) ?
C20 C8 1.410(2) ?
C20 C13 1.444(2) ?
C19 C5 1.501(2) ?
C18 O 1.360(2) n
C18 C7 1.381(2) ?
C18 C12 1.382(2) ?
C17 C14 1.391(2) ?
C17 C6 1.393(2) ?
C17 C10 1.452(2) ?
C16 C8 1.363(2) ?
C16 C1 1.501(2) ?
C15 C9 1.378(3) ?
C15 C4 1.503(2) ?
C14 C12 1.373(2) ?
C14 H14A 0.9300 ?
C13 C10 1.330(2) n
C13 H13A 0.9300 ?
C12 H12A 0.9300 ?
O C2 1.415(2) ?
C11 C9 1.392(2) ?
C11 C3 1.486(3) ?
C10 H10A 0.9300 ?
C9 H9A 0.9300 ?
C8 H8A 0.9300 ?
C7 C6 1.380(2) ?
C7 H7A 0.9300 ?
C6 H6A 0.9300 ?
C5 H5A 0.9600 ?
C5 H5B 0.9600 ?
C5 H5C 0.9600 ?
C4 H4A 0.9600 ?
C4 H4B 0.9600 ?
C4 H4C 0.9600 ?
C3 H3A 0.9600 ?
C3 H3B 0.9600 ?
C3 H3C 0.9600 ?
C2 H2A 0.9600 ?
C2 H2B 0.9600 ?
C2 H2C 0.9600 ?
C1 H1A 0.9600 ?
C1 H1B 0.9600 ?
C1 H1C 0.9600 ?

loop_
_geom_torsion_atom_site_label_1
_geom_torsion_atom_site_label_2
_geom_torsion_atom_site_label_3
_geom_torsion_atom_site_label_4
_geom_torsion
C11 N2 C22 C19 -179.57(14)
B N2 C22 C19 -1.2(2)
C11 N2 C22 C15 -0.23(17)
B N2 C22 C15 178.19(14)
C20 N1 C21 C19 179.29(14)
B N1 C21 C19 1.1(2)
C20 N1 C21 C16 -0.68(17)
B N1 C21 C16 -178.90(13)
C21 N1 C20 C8 0.55(17)
B N1 C20 C8 178.75(14)
C21 N1 C20 C13 -178.55(15)
B N1 C20 C13 -0.3(2)
N1 C21 C19 C22 0.1(2)
C16 C21 C19 C22 -179.93(15)
N1 C21 C19 C5 -179.66(15)
C16 C21 C19 C5 0.3(3)
N2 C22 C19 C21 -0.1(2)
C15 C22 C19 C21 -179.22(16)
N2 C22 C19 C5 179.70(14)
C15 C22 C19 C5 0.5(3)
C19 C21 C16 C8 -179.41(17)
N1 C21 C16 C8 0.55(17)
C19 C21 C16 C1 0.9(3)
N1 C21 C16 C1 -179.13(17)
N2 C22 C15 C9 0.42(18)
C19 C22 C15 C9 179.65(17)
N2 C22 C15 C4 -179.43(17)
C19 C22 C15 C4 -0.2(3)
C6 C17 C14 C12 -1.7(3)
C10 C17 C14 C12 177.55(16)
N1 C20 C13 C10 175.05(16)
C8 C20 C13 C10 -3.9(3)
C17 C14 C12 C18 0.5(3)
O C18 C12 C14 -178.59(16)
C7 C18 C12 C14 0.8(3)
C7 C18 O C2 1.7(3)
C12 C18 O C2 -178.89(16)
C22 N2 C11 C9 -0.05(19)
B N2 C11 C9 -178.46(15)
C22 N2 C11 C3 179.31(17)
B N2 C11 C3 0.9(3)
C20 C13 C10 C17 179.17(16)
C14 C17 C10 C13 -175.48(17)
C6 C17 C10 C13 3.7(3)
C22 C15 C9 C11 -0.5(2)
C4 C15 C9 C11 179.40(16)
N2 C11 C9 C15 0.3(2)
C3 C11 C9 C15 -179.01(18)
C11 N2 B F1 -59.0(2)
C22 N2 B F1 122.82(16)
C11 N2 B F2 60.7(2)
C22 N2 B F2 -117.49(16)
C11 N2 B N1 -179.87(14)
C22 N2 B N1 2.0(2)
C20 N1 B F1 59.3(2)
C21 N1 B F1 -122.77(15)
C20 N1 B F2 -60.4(2)
C21 N1 B F2 117.53(15)
C20 N1 B N2 -179.85(13)
C21 N1 B N2 -1.9(2)
C21 C16 C8 C20 -0.23(18)
C1 C16 C8 C20 179.48(16)
N1 C20 C8 C16 -0.19(19)
C13 C20 C8 C16 178.86(16)
O C18 C7 C6 178.50(18)
C12 C18 C7 C6 -0.9(3)
C18 C7 C6 C17 -0.4(3)
C14 C17 C6 C7 1.7(3)
C10 C17 C6 C7 -177.55(17)
